data_7227609
loop_
_publ_author_name
'Petrovi\'c, Martina'
'Scarpi, Dina'
'Nieger, Martin'
'Jung, Nicole'
'Occhiato, Ernesto G.'
'Br\"ase, Stefan'

_publ_section_title
;
 Oxidation of diazenyl-protected N-heterocycles -- a new entry to
 functionalized lactams
;
_journal_issue 16
_journal_name_full 'RSC Adv.'
_journal_page_first 9461
_journal_paper_doi 10.1039/C6RA26546D
_journal_volume 7
_journal_year 2017
_chemical_formula_moiety 'C14 H17 N3 O3'
_chemical_formula_sum 'C14 H17 N3 O3'
_chemical_formula_weight 275.30
_chemical_name_systematic
;
 ethyl (E)-4-((2-oxopiperidin-1-yl)diazenyl)benzoate
;
_space_group_crystal_system monoclinic
_space_group_IT_number 14
_space_group_name_Hall '-P 2ybc'
_space_group_name_H-M_alt 'P 1 21/c 1'
_symmetry_space_group_name_Hall '-P 2ybc'
_symmetry_space_group_name_H-M 'P 1 21/c 1'
_atom_sites_solution_hydrogens difmap
_atom_sites_solution_primary direct
_atom_sites_solution_secondary difmap
_audit_creation_method SHELXL-2014/7
_audit_update_record
;
2016-10-17 deposited with the CCDC.
2016-12-16 downloaded from the CCDC.
;
_cell_angle_alpha 90
_cell_angle_beta 98.877(1)
_cell_angle_gamma 90
_cell_formula_units_Z 4
_cell_length_a 14.7907(3)
_cell_length_b 7.0900(2)
_cell_length_c 12.8103(3)
_cell_measurement_reflns_used 9885
_cell_measurement_temperature 123(2)
_cell_measurement_theta_max 71.9
_cell_measurement_theta_min 3.1
_cell_volume 1327.27(6)
_computing_cell_refinement 'APEX3 v2015.9-RC2 (Bruker AXS)'
_computing_data_collection 'APEX3 v2015.9-RC2 (Bruker AXS)'
_computing_data_reduction 'SAINT V8.35A (Bruker AXS Inc., 2015)'
_computing_molecular_graphics Shelxtl
_computing_publication_material publCIF
_computing_structure_refinement 'SHELXL-2014/7 (Sheldrick, 2014)'
_computing_structure_solution 'SHELXS-97 (Sheldrick, 1997)'
_diffrn_ambient_temperature 123(2)
_diffrn_detector_area_resol_mean 10.4167
_diffrn_measured_fraction_theta_full 1.000
_diffrn_measured_fraction_theta_max 0.998
_diffrn_measurement_device_type 'Bruker D8 VENTURE with Photon100 detector'
_diffrn_measurement_method 'rotation in \f and \w, 1\%, shutterless'
_diffrn_radiation_type CuK\a
_diffrn_radiation_wavelength 1.54178
_diffrn_reflns_av_R_equivalents 0.0389
_diffrn_reflns_av_unetI/netI 0.0217
_diffrn_reflns_Laue_measured_fraction_full 1.000
_diffrn_reflns_Laue_measured_fraction_max 0.998
_diffrn_reflns_limit_h_max 18
_diffrn_reflns_limit_h_min -18
_diffrn_reflns_limit_k_max 8
_diffrn_reflns_limit_k_min -8
_diffrn_reflns_limit_l_max 15
_diffrn_reflns_limit_l_min -15
_diffrn_reflns_number 20424
_diffrn_reflns_point_group_measured_fraction_full 1.000
_diffrn_reflns_point_group_measured_fraction_max 0.998
_diffrn_reflns_theta_full 67.679
_diffrn_reflns_theta_max 72.118
_diffrn_reflns_theta_min 3.024
_diffrn_source 'INCOATEC microfocus sealed tube'
_exptl_absorpt_coefficient_mu 0.814
_exptl_absorpt_correction_T_max 0.9812
_exptl_absorpt_correction_T_min 0.8739
_exptl_absorpt_correction_type multi-scan
_exptl_absorpt_process_details 'SADABS V2014/5 (Bruker AXS Inc.)'
_exptl_crystal_colour colourless
_exptl_crystal_density_diffrn 1.378
_exptl_crystal_description plates
_exptl_crystal_F_000 584
_exptl_crystal_size_max 0.140
_exptl_crystal_size_mid 0.080
_exptl_crystal_size_min 0.020
_refine_diff_density_max 0.325
_refine_diff_density_min -0.162
_refine_diff_density_rms 0.051
_refine_ls_extinction_coef 0.0024(4)
_refine_ls_extinction_expression Fc^*^=kFc[1+0.001xFc^2^\l^3^/sin(2\q)]^-1/4^
_refine_ls_extinction_method 'SHELXL-2014/7 (Sheldrick 2014'
_refine_ls_goodness_of_fit_ref 1.064
_refine_ls_hydrogen_treatment constr
_refine_ls_matrix_type full
_refine_ls_number_parameters 182
_refine_ls_number_reflns 2610
_refine_ls_number_restraints 0
_refine_ls_restrained_S_all 1.064
_refine_ls_R_factor_all 0.0389
_refine_ls_R_factor_gt 0.0335
_refine_ls_shift/su_max 0.001
_refine_ls_shift/su_mean 0.000
_refine_ls_structure_factor_coef Fsqd
_refine_ls_weighting_details 'w=1/[\s^2^(Fo^2^)+(0.0455P)^2^+0.4246P] where P=(Fo^2^+2Fc^2^)/3'
_refine_ls_weighting_scheme calc
_refine_ls_wR_factor_gt 0.0864
_refine_ls_wR_factor_ref 0.0899
_reflns_Friedel_coverage 0.000
_reflns_number_gt 2289
_reflns_number_total 2610
_reflns_threshold_expression 'I > 2\s(I)'
_cod_data_source_file c6ra26546d2.cif
_cod_data_source_block sb837_hy_compound_6c_1
_cod_database_code 7227609
_shelx_shelxl_version_number 2014/7
_shelx_space_group_comment
;
The symmetry employed for this shelxl refinement is uniquely defined
by the following loop, which should always be used as a source of
symmetry information in preference to the above space-group names.
They are only intended as comments.
;
_shelx_estimated_absorpt_t_min 0.895
_shelx_estimated_absorpt_t_max 0.984

loop_
_space_group_symop_operation_xyz
'x, y, z'
'-x, y+1/2, -z+1/2'
'-x, -y, -z'
'x, -y-1/2, z-1/2'

loop_
_atom_site_label
_atom_site_type_symbol
_atom_site_fract_x
_atom_site_fract_y
_atom_site_fract_z
_atom_site_U_iso_or_equiv
_atom_site_adp_type
_atom_site_occupancy
_atom_site_site_symmetry_order
_atom_site_calc_flag
_atom_site_refinement_flags_posn
_atom_site_refinement_flags_adp
C1 C 0.70097(8) 0.12147(16) 0.59849(9) 0.0179(3) Uani 1 1 d . .
H1 H 0.7198 0.1183 0.5309 0.021 Uiso 1 1 calc R U
C2 C 0.60875(8) 0.11387(16) 0.60766(9) 0.0171(3) Uani 1 1 d . .
H2 H 0.5642 0.1048 0.5460 0.021 Uiso 1 1 calc R U
C3 C 0.58109(7) 0.11951(16) 0.70676(9) 0.0156(2) Uani 1 1 d . .
C4 C 0.64629(8) 0.13330(16) 0.79779(9) 0.0168(2) Uani 1 1 d . .
H4 H 0.6274 0.1394 0.8653 0.020 Uiso 1 1 calc R U
C5 C 0.73867(8) 0.13807(16) 0.78944(9) 0.0173(2) Uani 1 1 d . .
H5 H 0.7833 0.1441 0.8512 0.021 Uiso 1 1 calc R U
C6 C 0.76578(8) 0.13389(16) 0.68979(9) 0.0161(2) Uani 1 1 d . .
N7 N 0.86219(6) 0.12985(14) 0.69010(8) 0.0173(2) Uani 1 1 d . .
N8 N 0.88603(6) 0.20032(14) 0.60863(8) 0.0171(2) Uani 1 1 d . .
N9 N 0.97931(6) 0.18998(14) 0.61130(7) 0.0166(2) Uani 1 1 d . .
C10 C 1.03659(8) 0.09977(17) 0.70249(9) 0.0181(3) Uani 1 1 d . .
H10A H 1.0300 -0.0389 0.6966 0.022 Uiso 1 1 calc R U
H10B H 1.0151 0.1397 0.7685 0.022 Uiso 1 1 calc R U
C11 C 1.13643(8) 0.15211(18) 0.70770(9) 0.0203(3) Uani 1 1 d . .
H11A H 1.1741 0.0737 0.7618 0.024 Uiso 1 1 calc R U
H11B H 1.1453 0.2860 0.7289 0.024 Uiso 1 1 calc R U
C12 C 1.16755(8) 0.12219(18) 0.60104(10) 0.0210(3) Uani 1 1 d . .
H12A H 1.1583 -0.0112 0.5791 0.025 Uiso 1 1 calc R U
H12B H 1.2335 0.1518 0.6063 0.025 Uiso 1 1 calc R U
C13 C 1.11212(8) 0.25081(18) 0.51966(9) 0.0203(3) Uani 1 1 d . .
H13A H 1.1353 0.3812 0.5319 0.024 Uiso 1 1 calc R U
H13B H 1.1236 0.2123 0.4486 0.024 Uiso 1 1 calc R U
C14 C 1.00993(8) 0.25271(16) 0.51939(9) 0.0167(2) Uani 1 1 d . .
O14 O 0.95696(6) 0.30891(13) 0.44379(6) 0.0218(2) Uani 1 1 d . .
C15 C 0.48106(8) 0.10711(16) 0.71265(9) 0.0158(2) Uani 1 1 d . .
O15 O 0.42262(5) 0.08047(14) 0.63731(6) 0.0229(2) Uani 1 1 d . .
O16 O 0.46397(5) 0.12775(12) 0.81156(6) 0.0189(2) Uani 1 1 d . .
C16 C 0.36803(7) 0.11703(17) 0.82454(9) 0.0179(3) Uani 1 1 d . .
H16A H 0.3394 0.0024 0.7898 0.022 Uiso 1 1 calc R U
H16B H 0.3344 0.2288 0.7926 0.022 Uiso 1 1 calc R U
C17 C 0.36558(9) 0.11044(19) 0.94150(10) 0.0235(3) Uani 1 1 d . .
H17A H 0.3019 0.1031 0.9538 0.035 Uiso 1 1 calc R U
H17B H 0.3991 -0.0007 0.9720 0.035 Uiso 1 1 calc R U
H17C H 0.3941 0.2246 0.9748 0.035 Uiso 1 1 calc R U

loop_
_atom_site_aniso_label
_atom_site_aniso_U_11
_atom_site_aniso_U_22
_atom_site_aniso_U_33
_atom_site_aniso_U_23
_atom_site_aniso_U_13
_atom_site_aniso_U_12
C1 0.0182(6) 0.0193(6) 0.0169(5) -0.0002(4) 0.0051(4) -0.0007(4)
C2 0.0162(6) 0.0184(6) 0.0161(5) -0.0006(4) 0.0008(4) -0.0009(4)
C3 0.0141(5) 0.0134(5) 0.0197(6) 0.0010(4) 0.0034(4) 0.0004(4)
C4 0.0171(6) 0.0181(6) 0.0156(5) 0.0017(4) 0.0041(4) 0.0008(4)
C5 0.0154(5) 0.0182(6) 0.0177(6) 0.0013(4) 0.0010(4) 0.0009(4)
C6 0.0135(5) 0.0139(5) 0.0211(6) 0.0009(4) 0.0035(4) 0.0005(4)
N7 0.0144(5) 0.0195(5) 0.0187(5) -0.0010(4) 0.0043(4) -0.0002(4)
N8 0.0134(5) 0.0184(5) 0.0195(5) -0.0019(4) 0.0032(4) -0.0007(4)
N9 0.0116(5) 0.0205(5) 0.0179(5) -0.0001(4) 0.0029(4) 0.0000(4)
C10 0.0157(6) 0.0214(6) 0.0170(5) 0.0003(4) 0.0018(4) 0.0013(4)
C11 0.0146(6) 0.0256(6) 0.0201(6) -0.0033(5) 0.0004(4) 0.0001(5)
C12 0.0142(5) 0.0258(7) 0.0234(6) -0.0031(5) 0.0046(5) 0.0003(5)
C13 0.0163(6) 0.0234(6) 0.0222(6) -0.0008(5) 0.0067(5) -0.0024(5)
C14 0.0174(6) 0.0151(5) 0.0177(6) -0.0028(4) 0.0031(4) -0.0022(4)
O14 0.0200(4) 0.0272(5) 0.0179(4) 0.0017(3) 0.0017(3) -0.0015(3)
C15 0.0161(6) 0.0149(5) 0.0164(5) 0.0020(4) 0.0029(4) 0.0004(4)
O15 0.0150(4) 0.0353(5) 0.0178(4) 0.0018(4) 0.0008(3) -0.0021(4)
O16 0.0126(4) 0.0279(5) 0.0168(4) -0.0019(3) 0.0039(3) -0.0020(3)
C16 0.0116(5) 0.0217(6) 0.0212(6) -0.0017(5) 0.0047(4) -0.0007(4)
C17 0.0221(6) 0.0280(7) 0.0218(6) -0.0023(5) 0.0083(5) -0.0016(5)

loop_
_atom_type_symbol
_atom_type_description
_atom_type_scat_dispersion_real
_atom_type_scat_dispersion_imag
_atom_type_scat_source
C C 0.0181 0.0091 'International Tables Vol C Tables 4.2.6.8 and 6.1.1.4'
H H 0.0000 0.0000 'International Tables Vol C Tables 4.2.6.8 and 6.1.1.4'
N N 0.0311 0.0180 'International Tables Vol C Tables 4.2.6.8 and 6.1.1.4'
O O 0.0492 0.0322 'International Tables Vol C Tables 4.2.6.8 and 6.1.1.4'

loop_
_geom_angle_atom_site_label_1
_geom_angle_atom_site_label_2
_geom_angle_atom_site_label_3
_geom_angle
C2 C1 C6 119.23(11)
C2 C1 H1 120.4
C6 C1 H1 120.4
C1 C2 C3 120.44(10)
C1 C2 H2 119.8
C3 C2 H2 119.8
C2 C3 C4 120.04(10)
C2 C3 C15 118.44(10)
C4 C3 C15 121.51(10)
C5 C4 C3 119.89(11)
C5 C4 H4 120.1
C3 C4 H4 120.1
C4 C5 C6 119.69(10)
C4 C5 H5 120.2
C6 C5 H5 120.2
C1 C6 C5 120.69(10)
C1 C6 N7 123.94(10)
C5 C6 N7 115.22(10)
N8 N7 C6 113.50(9)
N7 N8 N9 111.53(9)
N8 N9 C14 114.57(9)
N8 N9 C10 119.51(9)
C14 N9 C10 125.62(9)
N9 C10 C11 111.40(10)
N9 C10 H10A 109.3
C11 C10 H10A 109.3
N9 C10 H10B 109.3
C11 C10 H10B 109.3
H10A C10 H10B 108.0
C10 C11 C12 110.74(9)
C10 C11 H11A 109.5
C12 C11 H11A 109.5
C10 C11 H11B 109.5
C12 C11 H11B 109.5
H11A C11 H11B 108.1
C11 C12 C13 108.97(10)
C11 C12 H12A 109.9
C13 C12 H12A 109.9
C11 C12 H12B 109.9
C13 C12 H12B 109.9
H12A C12 H12B 108.3
C14 C13 C12 116.03(10)
C14 C13 H13A 108.3
C12 C13 H13A 108.3
C14 C13 H13B 108.3
C12 C13 H13B 108.3
H13A C13 H13B 107.4
O14 C14 N9 121.52(10)
O14 C14 C13 121.77(10)
N9 C14 C13 116.70(9)
O15 C15 O16 123.91(10)
O15 C15 C3 124.11(10)
O16 C15 C3 111.99(9)
C15 O16 C16 115.62(9)
O16 C16 C17 106.80(9)
O16 C16 H16A 110.4
C17 C16 H16A 110.4
O16 C16 H16B 110.4
C17 C16 H16B 110.4
H16A C16 H16B 108.6
C16 C17 H17A 109.5
C16 C17 H17B 109.5
H17A C17 H17B 109.5
C16 C17 H17C 109.5
H17A C17 H17C 109.5
H17B C17 H17C 109.5

loop_
_geom_bond_atom_site_label_1
_geom_bond_atom_site_label_2
_geom_bond_distance
C1 C2 1.3880(16)
C1 C6 1.3959(16)
C1 H1 0.9500
C2 C3 1.3931(16)
C2 H2 0.9500
C3 C4 1.3973(16)
C3 C15 1.4956(15)
C4 C5 1.3873(16)
C4 H4 0.9500
C5 C6 1.3963(16)
C5 H5 0.9500
C6 N7 1.4256(14)
N7 N8 1.2557(14)
N8 N9 1.3767(13)
N9 C14 1.3978(15)
N9 C10 1.4785(14)
C10 C11 1.5141(16)
C10 H10A 0.9900
C10 H10B 0.9900
C11 C12 1.5224(16)
C11 H11A 0.9900
C11 H11B 0.9900
C12 C13 1.5255(17)
C12 H12A 0.9900
C12 H12B 0.9900
C13 C14 1.5110(15)
C13 H13A 0.9900
C13 H13B 0.9900
C14 O14 1.2150(14)
C15 O15 1.2070(14)
C15 O16 1.3378(14)
O16 C16 1.4559(13)
C16 C17 1.5050(16)
C16 H16A 0.9900
C16 H16B 0.9900
C17 H17A 0.9800
C17 H17B 0.9800
C17 H17C 0.9800

loop_
_geom_hbond_atom_site_label_D
_geom_hbond_atom_site_label_H
_geom_hbond_atom_site_label_A
_geom_hbond_distance_DH
_geom_hbond_distance_HA
_geom_hbond_distance_DA
_geom_hbond_angle_DHA
_geom_hbond_site_symmetry_A
C10 H10A O14 0.99 2.65 3.4600(15) 138.7 3_756
C10 H10B O14 0.99 2.55 3.5335(14) 171.6 4_566
C11 H11B N7 0.99 2.66 3.6303(16) 166.9 2_756
C13 H13A O14 0.99 2.63 3.3399(16) 128.7 3_766
C17 H17C O15 0.98 2.48 3.3396(15) 146.3 4_566

loop_
_geom_torsion_atom_site_label_1
_geom_torsion_atom_site_label_2
_geom_torsion_atom_site_label_3
_geom_torsion_atom_site_label_4
_geom_torsion
C6 C1 C2 C3 0.32(17)
C1 C2 C3 C4 0.13(17)
C1 C2 C3 C15 -178.82(10)
C2 C3 C4 C5 -1.12(17)
C15 C3 C4 C5 177.81(10)
C3 C4 C5 C6 1.63(17)
C2 C1 C6 C5 0.20(17)
C2 C1 C6 N7 175.64(11)
C4 C5 C6 C1 -1.18(17)
C4 C5 C6 N7 -177.00(10)
C1 C6 N7 N8 31.41(16)
C5 C6 N7 N8 -152.92(10)
C6 N7 N8 N9 -178.76(9)
N7 N8 N9 C14 175.30(10)
N7 N8 N9 C10 1.18(14)
N8 N9 C10 C11 -163.07(10)
C14 N9 C10 C11 23.51(16)
N9 C10 C11 C12 -49.78(14)
C10 C11 C12 C13 61.91(13)
C11 C12 C13 C14 -46.71(14)
N8 N9 C14 O14 -0.89(16)
C10 N9 C14 O14 172.82(11)
N8 N9 C14 C13 177.90(10)
C10 N9 C14 C13 -8.39(16)
C12 C13 C14 O14 -160.98(11)
C12 C13 C14 N9 20.23(15)
C2 C3 C15 O15 4.89(17)
C4 C3 C15 O15 -174.05(11)
C2 C3 C15 O16 -175.54(10)
C4 C3 C15 O16 5.52(15)
O15 C15 O16 C16 -0.27(16)
C3 C15 O16 C16 -179.84(9)
C15 O16 C16 C17 170.62(10)
